data_4323449
loop_
_publ_author_name
'Roland Fleischer'
'Dietmar Stalke'

_publ_contact_author 'Prof. Dr. Dietmar Stalke'
_publ_contact_author_email dstalke@chemie.uni-wuerzburg.de
_publ_section_title
;
 Syntheses and Structures of [(THF)nM{(NSiMe3)2PPh2}2] Complexes (M = Be,
 Mg, Ca, Sr, Ba;n= 0-2): Deviation of Alkaline Earth Metal Cations from
 the Plane of an Anionic Ligand
;
_journal_name_full 'Inorganic Chemistry'
_journal_page_first 2413
_journal_page_last 2419
_journal_paper_doi 10.1021/ic9613117
_journal_volume 36
_journal_year 1997
_chemical_formula_sum 'C44 H72 Ba N4 O2 P2 Si4'
_chemical_formula_weight 1000.70
_chemical_melting_point 148
_chemical_name_systematic
;
 Barium-N,N'-Bis(trimethylsilyl)-aminodiphenylphosphonimid
;
_space_group_IT_number 14
_symmetry_cell_setting monoclinic
_symmetry_space_group_name_Hall '-P 2yn'
_symmetry_space_group_name_H-M 'P 1 21/n 1'
_atom_sites_solution_hydrogens geom
_atom_sites_solution_primary direct
_atom_sites_solution_secondary difmap
_audit_creation_method SHELXL
_cell_angle_alpha 90.00
_cell_angle_beta 93.106(6)
_cell_angle_gamma 90.00
_cell_formula_units_Z 4
_cell_length_a 11.3180(10)
_cell_length_b 25.198(2)
_cell_length_c 18.3140(10)
_cell_measurement_reflns_used 54
_cell_measurement_temperature 153(2)
_cell_measurement_theta_max 12.5
_cell_measurement_theta_min 10
_cell_volume 5215.3(7)
_computing_cell_refinement DIF4
_computing_data_collection DIF4
_computing_data_reduction REDU4
_computing_molecular_graphics SHEXTL-Plus
_computing_publication_material SHEXTL-Plus
_computing_structure_refinement 'SHELXL-93 (Sheldrick, 1993)'
_computing_structure_solution 'SHELXS-86 (Sheldrick, 1990)'
_diffrn_ambient_temperature 153(2)
_diffrn_measurement_device STOE-AED
_diffrn_measurement_method 'profile-fitted on 2theta/omega'
_diffrn_radiation_monochromator graphite
_diffrn_radiation_source 'fine-focus sealed tube'
_diffrn_radiation_type MoKa
_diffrn_radiation_wavelength 0.71073
_diffrn_reflns_av_R_equivalents 0.0591
_diffrn_reflns_av_sigmaI/netI 0.0292
_diffrn_reflns_limit_h_max 12
_diffrn_reflns_limit_h_min -12
_diffrn_reflns_limit_k_max 27
_diffrn_reflns_limit_k_min 0
_diffrn_reflns_limit_l_max 19
_diffrn_reflns_limit_l_min 0
_diffrn_reflns_number 6842
_diffrn_reflns_theta_max 22.57
_diffrn_reflns_theta_min 4.05
_diffrn_standards_decay_% 0
_diffrn_standards_interval_time 90
_diffrn_standards_number 3
_exptl_absorpt_coefficient_mu 0.951
_exptl_absorpt_correction_T_max 0.737
_exptl_absorpt_correction_T_min 0.691
_exptl_absorpt_correction_type empirical
_exptl_crystal_colour colourless
_exptl_crystal_density_diffrn 1.274
_exptl_crystal_description blocks
_exptl_crystal_F_000 2088
_exptl_crystal_size_max 0.8
_exptl_crystal_size_mid 0.7
_exptl_crystal_size_min 0.2
_refine_diff_density_max .352
_refine_diff_density_min -.449
_refine_diff_density_rms .056
_refine_ls_extinction_method none
_refine_ls_goodness_of_fit_all 1.025
_refine_ls_goodness_of_fit_obs 1.039
_refine_ls_hydrogen_treatment 'riding model'
_refine_ls_matrix_type full
_refine_ls_number_parameters 526
_refine_ls_number_reflns 6837
_refine_ls_number_restraints 0
_refine_ls_restrained_S_all 1.026
_refine_ls_restrained_S_obs 1.039
_refine_ls_R_factor_all 0.0365
_refine_ls_R_factor_obs 0.0276
_refine_ls_shift/esd_max 0.001
_refine_ls_shift/esd_mean 0.000
_refine_ls_structure_factor_coef Fsqd
_refine_ls_weighting_details 'w=1/[s^2^(Fo^2^)+( 0.0325P)^2^+4.0994P] where P=(Fo^2^+2Fc^2^)/3'
_refine_ls_weighting_scheme calc
_refine_ls_wR_factor_all 0.0675
_refine_ls_wR_factor_obs 0.0630
_reflns_number_observed 5885
_reflns_number_total 6838
_reflns_observed_criterion >2sigma(I)
_cod_data_source_file ic9613117_1.cif
_cod_data_source_block amiba
_cod_depositor_comments
;
The following automatic conversions were performed:

'_refine_ls_weighting_scheme' value 'calc w=1/[s^2^(Fo^2^)+(
0.0325P)^2^+4.0994P] where P=(Fo^2^+2Fc^2^)/3' was changed to 'calc'.
New tag '_refine_ls_weighting_details' was created. The value of the
new tag was set to 'w=1/[s^2^(Fo^2^)+( 0.0325P)^2^+4.0994P] where
P=(Fo^2^+2Fc^2^)/3'.

Automatic conversion script
Id: cif_fix_values 3143 2015-03-26 13:38:13Z robertas 
;
_cod_database_code 4323449

loop_
_symmetry_equiv_pos_as_xyz
'x, y, z'
'-x+1/2, y+1/2, -z+1/2'
'-x, -y, -z'
'x-1/2, -y-1/2, z-1/2'

loop_
_atom_site_aniso_label
_atom_site_aniso_U_11
_atom_site_aniso_U_22
_atom_site_aniso_U_33
_atom_site_aniso_U_23
_atom_site_aniso_U_13
_atom_site_aniso_U_12
Ba1 0.01768(11) 0.01991(11) 0.02487(11) 0.00120(8) 0.00172(7) 0.00095(8)
P1 0.0186(4) 0.0211(4) 0.0227(4) -0.0002(3) -0.0003(3) 0.0032(3)
N1 0.0220(13) 0.0218(14) 0.0226(14) -0.0012(11) -0.0007(11) 0.0013(11)
Si1 0.0216(5) 0.0251(5) 0.0258(5) -0.0032(4) -0.0027(4) 0.0005(4)
C1 0.037(2) 0.036(2) 0.040(2) -0.013(2) -0.005(2) 0.003(2)
C2 0.031(2) 0.043(2) 0.051(2) -0.007(2) 0.006(2) -0.010(2)
C3 0.043(2) 0.041(2) 0.035(2) -0.001(2) -0.012(2) 0.004(2)
N2 0.0171(13) 0.0238(14) 0.0249(14) -0.0003(11) -0.0009(11) 0.0017(11)
Si2 0.0199(4) 0.0283(5) 0.0257(5) -0.0021(4) -0.0026(4) -0.0004(4)
C4 0.048(2) 0.050(2) 0.030(2) 0.004(2) -0.009(2) 0.007(2)
C5 0.024(2) 0.047(2) 0.058(2) -0.005(2) 0.004(2) -0.004(2)
C6 0.033(2) 0.040(2) 0.038(2) -0.011(2) 0.001(2) -0.006(2)
C13 0.025(2) 0.020(2) 0.030(2) 0.0000(14) 0.0012(14) 0.0019(14)
C14 0.027(2) 0.035(2) 0.029(2) 0.0004(15) 0.0020(14) 0.0060(15)
C15 0.026(2) 0.043(2) 0.044(2) 0.003(2) 0.002(2) 0.011(2)
C16 0.032(2) 0.050(2) 0.053(3) 0.002(2) 0.019(2) 0.007(2)
C17 0.043(2) 0.049(2) 0.034(2) 0.004(2) 0.011(2) 0.003(2)
C18 0.028(2) 0.031(2) 0.033(2) 0.0039(15) 0.0029(15) 0.0032(15)
C7 0.016(2) 0.025(2) 0.027(2) -0.0020(14) -0.0042(13) 0.0006(13)
C8 0.033(2) 0.029(2) 0.027(2) -0.0002(15) 0.0014(14) 0.0073(15)
C9 0.046(2) 0.021(2) 0.046(2) 0.002(2) -0.005(2) 0.006(2)
C10 0.043(2) 0.032(2) 0.042(2) 0.012(2) -0.004(2) -0.009(2)
C11 0.037(2) 0.041(2) 0.036(2) 0.003(2) 0.010(2) -0.008(2)
C12 0.030(2) 0.030(2) 0.036(2) -0.004(2) 0.0059(15) -0.002(2)
P2 0.0227(4) 0.0203(4) 0.0190(4) 0.0001(3) 0.0014(3) -0.0013(3)
N4 0.0223(13) 0.0226(14) 0.0208(13) 0.0009(11) 0.0031(11) -0.0011(11)
Si4 0.0286(5) 0.0248(5) 0.0210(4) -0.0011(4) 0.0071(4) -0.0031(4)
C22 0.040(2) 0.055(2) 0.026(2) 0.005(2) 0.004(2) -0.003(2)
C23 0.072(3) 0.033(2) 0.037(2) -0.003(2) 0.023(2) -0.006(2)
C24 0.032(2) 0.039(2) 0.036(2) 0.001(2) 0.013(2) -0.003(2)
N3 0.0270(14) 0.0238(14) 0.0271(14) -0.0008(12) 0.0071(11) -0.0004(11)
Si3 0.0370(5) 0.0276(5) 0.0264(5) -0.0018(4) 0.0124(4) 0.0045(4)
C19 0.033(2) 0.064(3) 0.044(2) -0.007(2) 0.018(2) 0.005(2)
C20 0.087(3) 0.037(2) 0.059(3) -0.006(2) 0.035(2) 0.018(2)
C21 0.053(2) 0.061(3) 0.029(2) -0.007(2) 0.008(2) -0.001(2)
C25 0.033(2) 0.022(2) 0.018(2) -0.0031(13) -0.0014(14) 0.0019(14)
C26 0.031(2) 0.042(2) 0.037(2) 0.001(2) -0.005(2) 0.003(2)
C27 0.047(2) 0.052(3) 0.046(2) 0.001(2) -0.017(2) 0.013(2)
C28 0.079(3) 0.034(2) 0.039(2) 0.003(2) -0.021(2) 0.008(2)
C29 0.070(3) 0.022(2) 0.027(2) 0.0009(15) -0.005(2) -0.013(2)
C30 0.038(2) 0.024(2) 0.027(2) -0.0022(15) -0.0026(15) -0.005(2)
C31 0.028(2) 0.025(2) 0.022(2) 0.0063(14) -0.0013(13) -0.0017(15)
C32 0.042(2) 0.031(2) 0.029(2) -0.001(2) -0.001(2) -0.004(2)
C33 0.057(3) 0.043(2) 0.029(2) -0.002(2) -0.010(2) -0.018(2)
C34 0.046(2) 0.053(3) 0.043(2) 0.013(2) -0.020(2) -0.019(2)
C35 0.033(2) 0.046(2) 0.054(2) 0.013(2) -0.015(2) -0.004(2)
C36 0.035(2) 0.027(2) 0.034(2) 0.004(2) -0.005(2) -0.007(2)
O1 0.0348(14) 0.057(2) 0.0375(14) 0.0034(12) 0.0143(11) -0.0053(12)
C37 0.042(2) 0.089(3) 0.049(3) -0.002(2) 0.004(2) -0.022(2)
C38 0.037(2) 0.052(2) 0.055(2) 0.001(2) 0.012(2) -0.005(2)
C39 0.046(2) 0.052(2) 0.050(2) 0.012(2) 0.011(2) -0.003(2)
C40 0.033(2) 0.043(2) 0.043(2) -0.005(2) 0.006(2) 0.001(2)
O2 0.0271(13) 0.045(2) 0.060(2) -0.0021(13) -0.0121(11) 0.0062(11)
C41 0.035(2) 0.055(3) 0.073(3) 0.006(2) -0.010(2) -0.003(2)
C42 0.041(2) 0.081(3) 0.065(3) 0.011(2) 0.006(2) 0.015(2)
C43 0.057(3) 0.051(3) 0.064(3) 0.005(2) -0.015(2) 0.013(2)
C44 0.038(2) 0.055(3) 0.071(3) 0.014(2) -0.010(2) -0.007(2)

loop_
_atom_site_label
_atom_site_type_symbol
_atom_site_fract_x
_atom_site_fract_y
_atom_site_fract_z
_atom_site_U_iso_or_equiv
_atom_site_thermal_displace_type
_atom_site_occupancy
_atom_site_calc_flag
_atom_site_refinement_flags
_atom_site_disorder_group
Ba1 Ba 0.442142(15) 0.164932(7) 0.250675(9) 0.02080(7) Uani 1 d . .
P1 P 0.59355(7) 0.05076(3) 0.24607(4) 0.0209(2) Uani 1 d . .
N1 N 0.4839(2) 0.06448(9) 0.19248(13) 0.0222(6) Uani 1 d . .
Si1 Si 0.38640(7) 0.02867(3) 0.13957(5) 0.0243(2) Uani 1 d . .
C1 C 0.4459(3) -0.03275(14) 0.0986(2) 0.0377(9) Uani 1 d . .
H1A H 0.3860(8) -0.0480(5) 0.0640(9) 0.057 Uiso 1 calc R .
H1B H 0.4661(18) -0.0585(3) 0.1373(2) 0.057 Uiso 1 calc R .
H1C H 0.5170(11) -0.0240(2) 0.0727(10) 0.057 Uiso 1 calc R .
C2 C 0.2578(3) 0.00849(15) 0.1924(2) 0.0415(9) Uani 1 d . .
H2A H 0.2037(10) -0.0132(8) 0.1613(4) 0.062 Uiso 1 calc R .
H2B H 0.2163(12) 0.04021(15) 0.2083(11) 0.062 Uiso 1 calc R .
H2C H 0.2858(3) -0.0122(8) 0.2352(7) 0.062 Uiso 1 calc R .
C3 C 0.3310(3) 0.07207(14) 0.0629(2) 0.0401(9) Uani 1 d . .
H3A H 0.2669(14) 0.0540(4) 0.0347(8) 0.060 Uiso 1 calc R .
H3B H 0.3957(6) 0.0797(7) 0.0310(7) 0.060 Uiso 1 calc R .
H3C H 0.3013(18) 0.1054(4) 0.0826(2) 0.060 Uiso 1 calc R .
N2 N 0.6209(2) 0.09892(10) 0.30040(13) 0.0220(6) Uani 1 d . .
Si2 Si 0.73019(7) 0.11604(3) 0.36241(5) 0.0248(2) Uani 1 d . .
C4 C 0.7717(3) 0.06283(15) 0.4300(2) 0.0428(9) Uani 1 d . .
H4A H 0.8366(14) 0.0754(4) 0.4633(8) 0.064 Uiso 1 calc R .
H4B H 0.7973(20) 0.0312(3) 0.4041(2) 0.064 Uiso 1 calc R .
H4C H 0.7032(7) 0.0540(7) 0.4582(9) 0.064 Uiso 1 calc R .
C5 C 0.8685(3) 0.1367(2) 0.3194(2) 0.0428(9) Uani 1 d . .
H5A H 0.9104(11) 0.1051(2) 0.3030(11) 0.064 Uiso 1 calc R .
H5B H 0.9194(9) 0.1561(8) 0.3551(4) 0.064 Uiso 1 calc R .
H5C H 0.8485(3) 0.1596(7) 0.2773(8) 0.064 Uiso 1 calc R .
C6 C 0.6766(3) 0.17346(14) 0.4161(2) 0.0369(8) Uani 1 d . .
H6A H 0.7418(6) 0.1873(6) 0.4480(9) 0.055 Uiso 1 calc R .
H6B H 0.6122(13) 0.1618(2) 0.4460(9) 0.055 Uiso 1 calc R .
H6C H 0.6477(18) 0.2014(4) 0.3825(2) 0.055 Uiso 1 calc R .
C13 C 0.7222(3) 0.03336(12) 0.1953(2) 0.0251(7) Uani 1 d . .
C14 C 0.8228(3) 0.01150(13) 0.2298(2) 0.0302(8) Uani 1 d . .
H14 H 0.8232(3) 0.00330(13) 0.2805(2) 0.036 Uiso 1 calc R .
C15 C 0.9229(3) 0.00141(14) 0.1917(2) 0.0375(8) Uani 1 d . .
H15 H 0.9910(3) -0.01367(14) 0.2162(2) 0.045 Uiso 1 calc R .
C16 C 0.9234(3) 0.01323(15) 0.1186(2) 0.0443(9) Uani 1 d . .
H16 H 0.9923(3) 0.00674(15) 0.0926(2) 0.053 Uiso 1 calc R .
C17 C 0.8243(3) 0.03448(15) 0.0828(2) 0.0419(9) Uani 1 d . .
H17 H 0.8245(3) 0.04229(15) 0.0321(2) 0.050 Uiso 1 calc R .
C18 C 0.7237(3) 0.04449(13) 0.1211(2) 0.0305(8) Uani 1 d . .
H18 H 0.6553(3) 0.05908(13) 0.0962(2) 0.037 Uiso 1 calc R .
C7 C 0.5667(2) -0.00951(12) 0.2984(2) 0.0227(7) Uani 1 d . .
C8 C 0.5953(3) -0.06006(12) 0.2747(2) 0.0296(8) Uani 1 d . .
H8 H 0.6352(3) -0.06421(12) 0.2308(2) 0.035 Uiso 1 calc R .
C9 C 0.5663(3) -0.10437(13) 0.3145(2) 0.0379(9) Uani 1 d . .
H9 H 0.5862(3) -0.13871(13) 0.2976(2) 0.046 Uiso 1 calc R .
C10 C 0.5088(3) -0.09897(14) 0.3782(2) 0.0392(9) Uani 1 d . .
H10 H 0.4883(3) -0.12954(14) 0.4051(2) 0.047 Uiso 1 calc R .
C11 C 0.4811(3) -0.04941(14) 0.4029(2) 0.0378(9) Uani 1 d . .
H11 H 0.4425(3) -0.04555(14) 0.4474(2) 0.045 Uiso 1 calc R .
C12 C 0.5092(3) -0.00508(13) 0.3630(2) 0.0321(8) Uani 1 d . .
H12 H 0.4889(3) 0.02911(13) 0.3802(2) 0.038 Uiso 1 calc R .
P2 P 0.53066(7) 0.29246(3) 0.24172(4) 0.0207(2) Uani 1 d . .
N4 N 0.5552(2) 0.24709(9) 0.18473(13) 0.0218(6) Uani 1 d . .
Si4 Si 0.60263(8) 0.24660(3) 0.09857(4) 0.0246(2) Uani 1 d . .
C22 C 0.4932(3) 0.2756(2) 0.0301(2) 0.0402(9) Uani 1 d . .
H22A H 0.5271(8) 0.2764(8) -0.0180(3) 0.060 Uiso 1 calc R .
H22B H 0.4737(15) 0.3119(3) 0.0447(7) 0.060 Uiso 1 calc R .
H22C H 0.4212(8) 0.2540(5) 0.0276(9) 0.060 Uiso 1 calc R .
C23 C 0.6266(4) 0.17585(14) 0.0744(2) 0.0464(10) Uani 1 d . .
H23A H 0.6550(21) 0.17365(15) 0.0249(5) 0.070 Uiso 1 calc R .
H23B H 0.5519(6) 0.1564(2) 0.0764(13) 0.070 Uiso 1 calc R .
H23C H 0.6856(16) 0.1602(3) 0.1092(8) 0.070 Uiso 1 calc R .
C24 C 0.7455(3) 0.28234(14) 0.0886(2) 0.0353(8) Uani 1 d . .
H24A H 0.7330(5) 0.3206(2) 0.0942(12) 0.053 Uiso 1 calc R .
H24B H 0.7744(10) 0.2752(7) 0.0401(5) 0.053 Uiso 1 calc R .
H24C H 0.8040(6) 0.2700(6) 0.1262(7) 0.053 Uiso 1 calc R .
N3 N 0.4356(2) 0.27310(10) 0.29564(13) 0.0257(6) Uani 1 d . .
Si3 Si 0.36902(8) 0.29791(4) 0.36892(5) 0.0299(2) Uani 1 d . .
C19 C 0.2235(3) 0.2632(2) 0.3729(2) 0.0464(10) Uani 1 d . .
H19A H 0.1823(10) 0.2761(7) 0.4151(8) 0.070 Uiso 1 calc R .
H19B H 0.2368(3) 0.2249(2) 0.3778(13) 0.070 Uiso 1 calc R .
H19C H 0.1752(9) 0.2703(8) 0.3280(6) 0.070 Uiso 1 calc R .
C20 C 0.3368(4) 0.37079(15) 0.3680(2) 0.0600(12) Uani 1 d . .
H20A H 0.3030(23) 0.3810(3) 0.4141(7) 0.090 Uiso 1 calc R .
H20B H 0.2802(19) 0.3790(2) 0.3271(9) 0.090 Uiso 1 calc R .
H20C H 0.4102(5) 0.3906(2) 0.3622(15) 0.090 Uiso 1 calc R .
C21 C 0.4578(3) 0.2847(2) 0.4558(2) 0.0472(10) Uani 1 d . .
H21A H 0.4163(11) 0.2990(9) 0.4970(2) 0.071 Uiso 1 calc R .
H21B H 0.5353(9) 0.3019(8) 0.4539(6) 0.071 Uiso 1 calc R .
H21C H 0.4686(19) 0.2464(2) 0.4620(7) 0.071 Uiso 1 calc R .
C25 C 0.4860(3) 0.35382(12) 0.1949(2) 0.0244(7) Uani 1 d . .
C26 C 0.3671(3) 0.36541(14) 0.1821(2) 0.0369(8) Uani 1 d . .
H26 H 0.3094(3) 0.34264(14) 0.2012(2) 0.044 Uiso 1 calc R .
C27 C 0.3312(4) 0.4093(2) 0.1423(2) 0.0490(10) Uani 1 d . .
H27 H 0.2493(4) 0.4168(2) 0.1344(2) 0.059 Uiso 1 calc R .
C28 C 0.4138(4) 0.4423(2) 0.1138(2) 0.0513(11) Uani 1 d . .
H28 H 0.3891(4) 0.4725(2) 0.0859(2) 0.062 Uiso 1 calc R .
C29 C 0.5321(4) 0.43154(13) 0.1259(2) 0.0402(9) Uani 1 d . .
H29 H 0.5894(4) 0.45418(13) 0.1062(2) 0.048 Uiso 1 calc R .
C30 C 0.5679(3) 0.38772(12) 0.1668(2) 0.0300(8) Uani 1 d . .
H30 H 0.6500(3) 0.38085(12) 0.1757(2) 0.036 Uiso 1 calc R .
C31 C 0.6673(3) 0.31114(12) 0.2919(2) 0.0249(7) Uani 1 d . .
C32 C 0.6736(3) 0.35696(13) 0.3351(2) 0.0341(8) Uani 1 d . .
H32 H 0.6078(3) 0.38034(13) 0.3348(2) 0.041 Uiso 1 calc R .
C33 C 0.7742(3) 0.3687(2) 0.3781(2) 0.0435(10) Uani 1 d . .
H33 H 0.7772(3) 0.3999(2) 0.4073(2) 0.052 Uiso 1 calc R .
C34 C 0.8701(4) 0.3351(2) 0.3786(2) 0.0481(10) Uani 1 d . .
H34 H 0.9394(4) 0.3431(2) 0.4082(2) 0.058 Uiso 1 calc R .
C35 C 0.8662(3) 0.2901(2) 0.3365(2) 0.0450(10) Uani 1 d . .
H35 H 0.9323(3) 0.2668(2) 0.3373(2) 0.054 Uiso 1 calc R .
C36 C 0.7651(3) 0.27848(13) 0.2926(2) 0.0324(8) Uani 1 d . .
H36 H 0.7636(3) 0.24766(13) 0.2627(2) 0.039 Uiso 1 calc R .
O1 O 0.3118(2) 0.12556(10) 0.36526(12) 0.0427(6) Uani 1 d . .
C37 C 0.1901(3) 0.1087(2) 0.3584(2) 0.0599(12) Uani 1 d . .
H37A H 0.1822(3) 0.0763(2) 0.3281(2) 0.072 Uiso 1 calc R .
H37B H 0.1400(3) 0.1369(2) 0.3352(2) 0.072 Uiso 1 calc R .
C38 C 0.1536(3) 0.0980(2) 0.4340(2) 0.0475(10) Uani 1 d . .
H38A H 0.0945(3) 0.0690(2) 0.4344(2) 0.057 Uiso 1 calc R .
H38B H 0.1206(3) 0.1301(2) 0.4563(2) 0.057 Uiso 1 calc R .
C39 C 0.2676(3) 0.0818(2) 0.4727(2) 0.0488(10) Uani 1 d . .
H39A H 0.2860(3) 0.0441(2) 0.4632(2) 0.059 Uiso 1 calc R .
H39B H 0.2654(3) 0.0875(2) 0.5261(2) 0.059 Uiso 1 calc R .
C40 C 0.3557(3) 0.11808(15) 0.4397(2) 0.0398(9) Uani 1 d . .
H40A H 0.3605(3) 0.15238(15) 0.4660(2) 0.048 Uiso 1 calc R .
H40B H 0.4353(3) 0.10165(15) 0.4415(2) 0.048 Uiso 1 calc R .
O2 O 0.2261(2) 0.17887(10) 0.17372(14) 0.0445(6) Uani 1 d . .
C41 C 0.1093(3) 0.1574(2) 0.1639(3) 0.0550(11) Uani 1 d . .
H41A H 0.0942(3) 0.1313(2) 0.2027(3) 0.066 Uiso 1 calc R .
H41B H 0.0980(3) 0.1398(2) 0.1157(3) 0.066 Uiso 1 calc R .
C42 C 0.0297(4) 0.2041(2) 0.1685(3) 0.0624(12) Uani 1 d . .
H42A H 0.0063(4) 0.2094(2) 0.2193(3) 0.075 Uiso 1 calc R .
H42B H -0.0426(4) 0.1993(2) 0.1363(3) 0.075 Uiso 1 calc R .
C43 C 0.1009(4) 0.2504(2) 0.1437(2) 0.0578(11) Uani 1 d . .
H43A H 0.1065(4) 0.2785(2) 0.1815(2) 0.069 Uiso 1 calc R .
H43B H 0.0654(4) 0.2656(2) 0.0977(2) 0.069 Uiso 1 calc R .
C44 C 0.2208(3) 0.2267(2) 0.1319(2) 0.0552(11) Uani 1 d . .
H44A H 0.2293(3) 0.2190(2) 0.0794(2) 0.066 Uiso 1 calc R .
H44B H 0.2845(3) 0.2514(2) 0.1489(2) 0.066 Uiso 1 calc R .

loop_
_atom_type_symbol
_atom_type_description
_atom_type_scat_dispersion_real
_atom_type_scat_dispersion_imag
_atom_type_scat_source
C C .0033 .0016 'International Tables Vol C Tables 4.2.6.8 and 6.1.1.4'
H H .0000 .0000 'International Tables Vol C Tables 4.2.6.8 and 6.1.1.4'
N N .0061 .0033 'International Tables Vol C Tables 4.2.6.8 and 6.1.1.4'
O O .0106 .0060 'International Tables Vol C Tables 4.2.6.8 and 6.1.1.4'
Si Si .0817 .0704 'International Tables Vol C Tables 4.2.6.8 and 6.1.1.4'
P P .1023 .0942 'International Tables Vol C Tables 4.2.6.8 and 6.1.1.4'
Ba Ba -.3244 2.2819 'International Tables Vol C Tables 4.2.6.8 and 6.1.1.4'

loop_
_geom_angle_atom_site_label_1
_geom_angle_atom_site_label_2
_geom_angle_atom_site_label_3
_geom_angle
_geom_angle_site_symmetry_1
_geom_angle_site_symmetry_3
_geom_angle_publ_flag
N2 Ba1 N4 104.51(7) . . yes
N2 Ba1 O2 149.35(7) . . yes
N4 Ba1 O2 95.73(7) . . yes
N2 Ba1 N1 55.92(7) . . yes
N4 Ba1 N1 114.97(7) . . yes
O2 Ba1 N1 94.77(7) . . yes
N2 Ba1 O1 86.89(7) . . yes
N4 Ba1 O1 150.45(7) . . yes
O2 Ba1 O1 86.57(7) . . yes
N1 Ba1 O1 94.09(7) . . yes
N2 Ba1 N3 121.03(7) . . yes
N4 Ba1 N3 54.99(7) . . yes
O2 Ba1 N3 89.42(7) . . yes
N1 Ba1 N3 169.58(7) . . yes
O1 Ba1 N3 95.68(7) . . yes
N2 Ba1 P1 27.99(5) . . ?
N4 Ba1 P1 112.62(5) . . ?
O2 Ba1 P1 122.20(5) . . ?
N1 Ba1 P1 27.93(5) . . ?
O1 Ba1 P1 90.32(5) . . ?
N3 Ba1 P1 148.16(5) . . ?
N2 Ba1 P2 112.27(5) . . ?
N4 Ba1 P2 27.64(5) . . ?
O2 Ba1 P2 96.34(5) . . ?
N1 Ba1 P2 141.92(5) . . ?
O1 Ba1 P2 122.82(5) . . ?
N3 Ba1 P2 27.76(5) . . ?
P1 Ba1 P2 131.52(2) . . ?
N1 P1 N2 110.00(13) . . yes
N1 P1 C13 111.02(13) . . ?
N2 P1 C13 111.65(13) . . ?
N1 P1 C7 111.08(13) . . ?
N2 P1 C7 109.78(13) . . ?
C13 P1 C7 103.14(14) . . ?
N1 P1 Ba1 56.06(9) . . ?
N2 P1 Ba1 53.95(9) . . ?
C13 P1 Ba1 130.00(10) . . ?
C7 P1 Ba1 126.83(10) . . ?
P1 N1 Si1 135.0(2) . . yes
P1 N1 Ba1 96.01(11) . . ?
Si1 N1 Ba1 125.70(12) . . ?
N1 Si1 C2 110.64(14) . . ?
N1 Si1 C3 107.56(14) . . ?
C2 Si1 C3 108.2(2) . . ?
N1 Si1 C1 115.85(14) . . ?
C2 Si1 C1 107.0(2) . . ?
C3 Si1 C1 107.3(2) . . ?
P1 N2 Si2 136.6(2) . . yes
P1 N2 Ba1 98.06(10) . . ?
Si2 N2 Ba1 124.72(12) . . ?
N2 Si2 C5 112.82(15) . . ?
N2 Si2 C4 114.28(15) . . ?
C5 Si2 C4 107.1(2) . . ?
N2 Si2 C6 107.75(14) . . ?
C5 Si2 C6 108.1(2) . . ?
C4 Si2 C6 106.5(2) . . ?
C14 C13 C18 118.3(3) . . ?
C14 C13 P1 121.4(2) . . ?
C18 C13 P1 120.2(2) . . ?
C15 C14 C13 121.1(3) . . ?
C16 C15 C14 119.9(3) . . ?
C15 C16 C17 120.2(3) . . ?
C16 C17 C18 119.9(3) . . ?
C13 C18 C17 120.6(3) . . ?
C12 C7 C8 117.9(3) . . ?
C12 C7 P1 118.6(2) . . ?
C8 C7 P1 123.4(2) . . ?
C9 C8 C7 120.7(3) . . ?
C10 C9 C8 120.3(3) . . ?
C11 C10 C9 119.9(3) . . ?
C10 C11 C12 119.9(3) . . ?
C11 C12 C7 121.3(3) . . ?
N3 P2 N4 109.86(13) . . yes
N3 P2 C31 110.72(13) . . ?
N4 P2 C31 110.23(14) . . ?
N3 P2 C25 112.01(14) . . ?
N4 P2 C25 110.87(13) . . ?
C31 P2 C25 102.98(14) . . ?
N3 P2 Ba1 57.33(9) . . ?
N4 P2 Ba1 53.63(9) . . ?
C31 P2 Ba1 117.97(10) . . ?
C25 P2 Ba1 138.95(10) . . ?
P2 N4 Si4 134.0(2) . . yes
P2 N4 Ba1 98.73(11) . . ?
Si4 N4 Ba1 125.63(12) . . ?
N4 Si4 C23 106.61(14) . . ?
N4 Si4 C22 113.03(14) . . ?
C23 Si4 C22 108.5(2) . . ?
N4 Si4 C24 114.04(14) . . ?
C23 Si4 C24 107.5(2) . . ?
C22 Si4 C24 107.0(2) . . ?
P2 N3 Si3 136.9(2) . . yes
P2 N3 Ba1 94.92(11) . . ?
Si3 N3 Ba1 126.98(12) . . ?
N3 Si3 C21 111.57(15) . . ?
N3 Si3 C19 106.80(15) . . ?
C21 Si3 C19 108.6(2) . . ?
N3 Si3 C20 116.7(2) . . ?
C21 Si3 C20 106.2(2) . . ?
C19 Si3 C20 106.7(2) . . ?
C30 C25 C26 118.2(3) . . ?
C30 C25 P2 121.6(2) . . ?
C26 C25 P2 120.0(2) . . ?
C27 C26 C25 121.1(3) . . ?
C26 C27 C28 120.1(4) . . ?
C29 C28 C27 119.7(3) . . ?
C28 C29 C30 120.1(3) . . ?
C25 C30 C29 120.8(3) . . ?
C36 C31 C32 118.1(3) . . ?
C36 C31 P2 120.7(2) . . ?
C32 C31 P2 121.1(2) . . ?
C33 C32 C31 121.0(3) . . ?
C34 C33 C32 119.8(3) . . ?
C35 C34 C33 120.3(3) . . ?
C34 C35 C36 119.9(4) . . ?
C31 C36 C35 120.9(3) . . ?
C40 O1 C37 108.9(3) . . ?
C40 O1 Ba1 125.8(2) . . ?
C37 O1 Ba1 125.3(2) . . ?
O1 C37 C38 106.5(3) . . ?
C37 C38 C39 102.4(3) . . ?
C38 C39 C40 102.7(3) . . ?
O1 C40 C39 104.9(3) . . ?
C44 O2 C41 103.8(3) . . ?
C44 O2 Ba1 112.9(2) . . ?
C41 O2 Ba1 143.0(2) . . ?
O2 C41 C42 104.7(3) . . ?
C41 C42 C43 105.1(3) . . ?
C42 C43 C44 103.7(3) . . ?
O2 C44 C43 105.6(3) . . ?

loop_
_geom_bond_atom_site_label_1
_geom_bond_atom_site_label_2
_geom_bond_distance
_geom_bond_site_symmetry_2
_geom_bond_publ_flag
Ba1 N2 2.737(2) . yes
Ba1 N4 2.748(2) . yes
Ba1 O2 2.777(2) . yes
Ba1 N1 2.796(2) . yes
Ba1 O1 2.811(2) . yes
Ba1 N3 2.849(2) . yes
Ba1 P1 3.3520(8) . yes
Ba1 P2 3.3727(8) . yes
P1 N1 1.579(2) . yes
P1 N2 1.589(2) . yes
P1 C13 1.824(3) . ?
P1 C7 1.830(3) . ?
N1 Si1 1.689(2) . ?
Si1 C2 1.861(3) . ?
Si1 C3 1.862(3) . ?
Si1 C1 1.862(3) . ?
N2 Si2 1.689(2) . ?
Si2 C5 1.865(3) . ?
Si2 C4 1.868(3) . ?
Si2 C6 1.869(3) . ?
C13 C14 1.386(4) . ?
C13 C18 1.389(4) . ?
C14 C15 1.385(4) . ?
C15 C16 1.373(5) . ?
C16 C17 1.377(5) . ?
C17 C18 1.392(5) . ?
C7 C12 1.386(4) . ?
C7 C8 1.389(4) . ?
C8 C9 1.382(5) . ?
C9 C10 1.374(5) . ?
C10 C11 1.371(5) . ?
C11 C12 1.382(5) . ?
P2 N3 1.577(3) . yes
P2 N4 1.583(2) . yes
P2 C31 1.818(3) . ?
P2 C25 1.826(3) . ?
N4 Si4 1.694(2) . ?
Si4 C23 1.860(3) . ?
Si4 C22 1.863(3) . ?
Si4 C24 1.868(3) . ?
N3 Si3 1.694(3) . ?
Si3 C21 1.864(4) . ?
Si3 C19 1.870(4) . ?
Si3 C20 1.872(4) . ?
C25 C30 1.381(4) . ?
C25 C26 1.384(4) . ?
C26 C27 1.374(5) . ?
C27 C28 1.375(6) . ?
C28 C29 1.372(5) . ?
C29 C30 1.383(5) . ?
C31 C36 1.379(4) . ?
C31 C32 1.399(5) . ?
C32 C33 1.380(5) . ?
C33 C34 1.377(5) . ?
C34 C35 1.370(5) . ?
C35 C36 1.393(5) . ?
O1 C40 1.438(4) . ?
O1 C37 1.440(4) . ?
C37 C38 1.490(5) . ?
C38 C39 1.494(5) . ?
C39 C40 1.503(5) . ?
O2 C44 1.428(4) . ?
O2 C41 1.430(4) . ?
C41 C42 1.486(6) . ?
C42 C43 1.503(6) . ?
C43 C44 1.508(5) . ?
